data_4116477
loop_
_publ_author_name
'Maria Carla Aragoni'
'Massimiliano Arca'
'Francesco Demartin'
'Francesco A. Devillanova'
'Alessandra Garau'
'Francesco Isaia'
'Francesco Lelj'
'Vito Lippolis'
'Gaetano Verani'

_publ_section_title
;
 New [M(R,R'timdt)2] Metal-Dithiolenes and Related Compounds (M = Ni, Pd,
 Pt; R,R'timdt = Monoanion of Disubstituted
 Imidazolidine-2,4,5-trithiones): An Experimental and Theoretical
 Investigation
;
_journal_name_full 'Journal of the American Chemical Society'
_journal_page_first 7098
_journal_page_last 7107
_journal_paper_doi 10.1021/ja990827x
_journal_volume 121
_journal_year 1999
_chemical_formula_sum 'C14 H20 N4 Ni S6'
_chemical_formula_weight 495.44
_space_group_IT_number 2
_symmetry_cell_setting triclinic
_symmetry_space_group_name_Hall '-P 1'
_symmetry_space_group_name_H-M 'P -1'
_audit_creation_date 99-03-24
_audit_creation_method 'from The Personal SDP version 2.1.1'
_cell_angle_alpha 97.79(2)
_cell_angle_beta 104.12(2)
_cell_angle_gamma 91.26(2)
_cell_formula_units_Z 1
_cell_length_a 5.723(3)
_cell_length_b 9.580(6)
_cell_length_c 9.670(6)
_cell_measurement_reflns_used 25
_cell_measurement_temperature 293(1)
_cell_measurement_theta_max 16
_cell_measurement_theta_min 8
_cell_volume 508.6(5)
_computing_cell_refinement 'CAD4 (Enraf Nonius)'
_computing_data_collection 'CAD4 (Enraf Nonius)'
_computing_data_reduction 'The Personal SDP, 1991'
_computing_molecular_graphics 'The Personal SDP (1991)'
_computing_publication_material 'The Personal SDP (1991)'
_computing_structure_refinement ' Full-matrix least-squares  (The Personal SDP, 1991)'
_diffrn_ambient_temperature 293(1)
_diffrn_measurement_device 'CAD4 (Enraf Nonius)'
_diffrn_measurement_method omega
_diffrn_radiation_type 'Mo K\a'
_diffrn_radiation_wavelength 0.71073
_diffrn_reflns_limit_h_max 6
_diffrn_reflns_limit_h_min 0
_diffrn_reflns_limit_k_max 11
_diffrn_reflns_limit_k_min -11
_diffrn_reflns_limit_l_max 11
_diffrn_reflns_limit_l_min -11
_diffrn_reflns_number 2007
_diffrn_reflns_theta_max 25.00
_diffrn_reflns_theta_min 3.00
_diffrn_standards_interval_time 120
_diffrn_standards_number 3
_exptl_absorpt_coefficient_mu 155.62
_exptl_absorpt_correction_T_max 0.514
_exptl_absorpt_correction_T_min 1.000
_exptl_absorpt_correction_type empirical
_exptl_absorpt_process_details ' The correction was based on Fourier analysis of the data.'
_exptl_crystal_colour 'dark brown'
_exptl_crystal_density_diffrn 1.618
_exptl_crystal_description prism
_exptl_crystal_F_000 256
_exptl_crystal_size_max 0.15
_exptl_crystal_size_mid 0.12
_exptl_crystal_size_min 0.10
_refine_diff_density_max 0.454
_refine_diff_density_min -.550
_refine_ls_goodness_of_fit_all 1.076
_refine_ls_goodness_of_fit_obs 1.388
_refine_ls_hydrogen_treatment refall
_refine_ls_matrix_type full
_refine_ls_number_constraints 3
_refine_ls_number_parameters 118
_refine_ls_number_reflns 1122
_refine_ls_number_restraints 0
_refine_ls_R_factor_all 0.107
_refine_ls_R_factor_obs 0.043
_refine_ls_shift/esd_max 0.050
_refine_ls_shift/esd_mean 0.010
_refine_ls_structure_factor_coef F
_refine_ls_weighting_scheme calc
_refine_ls_wR_factor_obs 0.048
_reflns_number_observed 1152
_reflns_number_total 1789
_reflns_observed_criterion ' refln observed if F~o~ > 2.0 * 3.00 * sigma(F~o~)'
_cod_data_source_file ja990827x_2.cif
_cod_data_source_block COMPOUND7c
_cod_depositor_comments
;Adding missing symop for P-1 space group. The authors indicate
 correctly the space group but the -x,-y,-z symop was missing. A quick
 visualization of the structure indicates that the group is clearly P
 -1.
;
_cod_original_sg_number 1
_cod_database_code 4116477

loop_
_symmetry_equiv_pos_as_xyz
+x,+y,+z
-x,-y,-z

loop_
_atom_site_aniso_label
_atom_site_aniso_U_11
_atom_site_aniso_U_22
_atom_site_aniso_U_33
_atom_site_aniso_U_12
_atom_site_aniso_U_13
_atom_site_aniso_U_23
_atom_site_aniso_type_symbol
NI 0.0325(5) 0.0368(6) 0.0332(4) 0.0042(5) 0.0099(4) 0.0020(4) Ni
S1 0.0419(8) 0.0453(8) 0.0350(6) -0.0025(7) 0.0110(5) 0.0059(6) S
S2 0.0387(7) 0.0457(9) 0.0335(6) 0.0014(7) 0.0094(5) 0.0055(6) S
S3 0.0461(9) 0.058(1) 0.0583(8) -0.0127(7) 0.0017(7) 0.0150(7) S
S4 0.0419(8) 0.0453(8) 0.0350(6) -0.0025(7) 0.0110(5) 0.0059(6) S
S5 0.0387(7) 0.0457(9) 0.0335(6) 0.0014(7) 0.0094(5) 0.0055(6) S
N1 0.037(2) 0.037(3) 0.032(2) 0.005(2) 0.005(2) 0.010(2) n
N2 0.035(2) 0.033(3) 0.037(2) 0.004(2) 0.008(2) 0.011(2) n
C1 0.033(3) 0.031(3) 0.036(2) 0.005(3) 0.009(2) 0.001(2) C
C1 0.033(3) 0.031(3) 0.036(2) 0.005(3) 0.009(2) 0.001(2) C
C2 0.027(3) 0.036(3) 0.036(2) 0.008(2) 0.006(2) 0.009(2) C
C2 0.027(3) 0.036(3) 0.036(2) 0.008(2) 0.006(2) 0.009(2) C
C3 0.033(3) 0.028(3) 0.044(3) 0.008(2) 0.008(2) 0.010(2) C
C4 0.050(3) 0.046(3) 0.044(3) 0.006(3) 0.018(2) 0.014(2) C
C5 0.054(4) 0.082(5) 0.047(3) 0.037(4) 0.013(3) 0.029(3) C
C6 0.035(3) 0.051(4) 0.030(2) 0.006(3) 0.002(2) 0.009(2) C
C7 0.059(4) 0.077(5) 0.047(3) 0.024(4) 0.015(3) -0.005(3) C

loop_
_atom_site_label
_atom_site_fract_x
_atom_site_fract_y
_atom_site_fract_z
_atom_site_occupancy
_atom_site_U_iso_or_equiv
_atom_site_thermal_displace_type
_atom_site_type_symbol
NI 0.0000(0) 0.0000(0) 0.0000(0) 0.50 0.0418(4) Uani Ni
S1 0.2210(3) 0.0689(2) 0.2150(1) 1.00 0.0481(6) Uani S
S2 0.2141(3) 0.1216(2) -0.1028(1) 1.00 0.0473(6) Uani S
S3 0.9491(3) 0.4626(2) 0.2510(2) 1.00 0.0588(7) Uani S
S4 -0.2210(3) -0.0689(2) -0.2150(1) 1.00 0.0481(6) Uani S
S5 -0.2141(3) -0.1216(2) 0.1028(1) 1.00 0.0473(6) Uani S
N1 0.6079(8) 0.2684(5) 0.2731(4) 1.00 0.044(2) Uani n
N2 0.6014(8) 0.3011(5) 0.0514(4) 1.00 0.046(2) Uani n
C1 0.4223(9) 0.1826(6) 0.1824(5) 1.00 0.041(2) Uani C
C1 -0.4223(9) -0.1826(6) -0.1824(5) 1.00 0.041(2) Uani C
C2 0.4188(9) 0.2046(6) 0.0421(5) 1.00 0.042(2) Uani C
C2 -0.4188(9) -0.2046(6) -0.0421(5) 1.00 0.042(2) Uani C
C3 0.723(1) 0.3436(6) 0.1923(5) 1.00 0.046(2) Uani C
C4 0.664(1) 0.3531(6) -0.0729(6) 1.00 0.063(2) Uani C
C5 0.816(1) 0.1512(8) 0.4744(6) 1.00 0.092(3) Uani C
C6 0.690(1) 0.2803(6) 0.4325(5) 1.00 0.047(2) Uani C
C7 0.482(1) 0.3098(8) 0.5023(7) 1.00 0.076(3) Uani C
H4B 0.7042(0) 0.2761(0) -0.1340(0) 1.00 0.0581(0) Uiso H
H4A 0.7977(0) 0.4198(0) -0.0393(0) 1.00 0.0581(0) Uiso H
H4C 0.5296(0) 0.3967(0) -0.1252(0) 1.00 0.0581(0) Uiso H
H5A 0.9442(0) 0.1372(0) 0.4281(0) 1.00 0.0761(0) Uiso H
H5B 0.8797(0) 0.1632(0) 0.5759(0) 1.00 0.0761(0) Uiso H
H5C 0.7050(0) 0.0713(0) 0.4457(0) 1.00 0.0761(0) Uiso H
H6 0.8031(0) 0.3587(0) 0.4675(0) 1.00 0.0514(0) Uiso H
H7A 0.4083(0) 0.3923(0) 0.4726(0) 1.00 0.0805(0) Uiso H
H7B 0.3669(0) 0.2319(0) 0.4740(0) 1.00 0.0805(0) Uiso H
H7C 0.5416(0) 0.3238(0) 0.6042(0) 1.00 0.0805(0) Uiso H

loop_
_atom_type_symbol
_atom_type_oxidation_number
_atom_type_number_in_cell
_atom_type_scat_dispersion_real
_atom_type_scat_dispersion_imag
_atom_type_scat_source
Ni 0 1 0.2850 1.1130 'International Tables Vol IV Table 2.2A'
S 0 6 0.1100 0.1240 'International Tables Vol IV Table 2.2A'
N 0 4 0.0040 0.0030 'International Tables Vol IV Table 2.2A'
C 0 14 0.0020 0.0020 'International Tables Vol IV Table 2.2A'
H 0 20 0.0000 0.0000 'International Tables Vol IV Table 2.2A'

loop_
_diffrn_attenuator_code
_diffrn_attenuator_scale
1 17.020

loop_
_geom_angle_atom_site_label_1
_geom_angle_atom_site_label_2
_geom_angle_atom_site_label_3
_geom_angle
_geom_angle_site_symmetry_1
_geom_angle_site_symmetry_2
_geom_angle_site_symmetry_3
_geom_angle_publ_flag
S1 NI S1 180.0(0) 1_555 1_555 *_555 yes
S1 NI S2 94.3(0) 1_555 1_555 1_555 yes
S1 NI S2 85.7(0) 1_555 1_555 *_555 yes
S1 NI S2 85.7(0) *_555 1_555 1_555 yes
S1 NI S2 94.3(0) *_555 1_555 *_555 yes
S2 NI S2 180.0(0) 1_555 1_555 *_555 yes
NI S1 C1 101.2(2) 1_555 1_555 1_555 yes
NI S2 C2 100.6(2) 1_555 1_555 1_555 yes
NI S4 C1 101.2(2) 1_555 1_555 *_555 yes
NI S5 C2 100.6(3) 1_555 1_555 *_555 yes
C1 N1 C3 109.5(4) 1_555 1_555 1_555 yes
C1 N1 C6 127.7(4) 1_555 1_555 1_555 yes
C3 N1 C6 122.7(4) 1_555 1_555 1_555 yes
C2 N2 C3 110.9(5) 1_555 1_555 1_555 yes
C2 N2 C4 125.0(4) 1_555 1_555 1_555 yes
C3 N2 C4 124.2(4) 1_555 1_555 1_555 yes
S1 C1 N1 131.7(4) 1_555 1_555 1_555 yes
S1 C1 C2 121.3(4) 1_555 1_555 1_555 yes
N1 C1 C2 107.0(5) 1_555 1_555 1_555 yes
S1 C1 N1 131.7(4) *_555 1_555 *_555 yes
S1 C1 C2 121.3(4) *_555 1_555 *_555 yes
N1 C1 C2 107.0(5) *_555 1_555 *_555 yes
S2 C2 N2 130.3(4) 1_555 1_555 1_555 yes
S2 C2 C1 122.5(5) 1_555 1_555 1_555 yes
N2 C2 C1 107.2(5) 1_555 1_555 1_555 yes
S2 C2 N2 130.3(4) *_555 1_555 *_555 yes
S2 C2 C1 122.5(4) *_555 1_555 *_555 yes
N2 C2 C1 107.2(4) *_555 1_555 *_555 yes
S3 C3 N1 128.1(4) 1_555 1_555 1_555 yes
S3 C3 N2 126.5(5) 1_555 1_555 1_555 yes
N1 C3 N2 105.4(5) 1_555 1_555 1_555 yes
N2 C4 H4B 109.5(2) 1_555 1_555 1_555 yes
N2 C4 H4A 109.5(2) 1_555 1_555 1_555 yes
N2 C4 H4C 109.5(2) 1_555 1_555 1_555 yes
H4B C4 H4A 109.5(0) 1_555 1_555 1_555 yes
H4B C4 H4C 109.5(0) 1_555 1_555 1_555 yes
H4A C4 H4C 109.5(0) 1_555 1_555 1_555 yes
C6 C5 H5A 109.5(0) 1_555 1_555 1_555 yes
C6 C5 H5B 109.5(0) 1_555 1_555 1_555 yes
C6 C5 H5C 109.5(0) 1_555 1_555 1_555 yes
H5A C5 H5B 109.5(0) 1_555 1_555 1_555 yes
H5A C5 H5C 109.5(0) 1_555 1_555 1_555 yes
H5B C5 H5C 109.5(0) 1_555 1_555 1_555 yes
N1 C6 C5 110.2(2) 1_555 1_555 1_555 yes
N1 C6 C7 111.2(2) 1_555 1_555 1_555 yes
N1 C6 H6 108.9(2) 1_555 1_555 1_555 yes
C5 C6 C7 112.7(0) 1_555 1_555 1_555 yes
C5 C6 H6 107.4(0) 1_555 1_555 1_555 yes
C7 C6 H6 106.2(0) 1_555 1_555 1_555 yes
C6 C7 H7A 109.5(0) 1_555 1_555 1_555 yes
C6 C7 H7B 109.5(0) 1_555 1_555 1_555 yes
C6 C7 H7C 109.5(0) 1_555 1_555 1_555 yes
H7A C7 H7B 109.5(0) 1_555 1_555 1_555 yes
H7A C7 H7C 109.5(0) 1_555 1_555 1_555 yes
H7B C7 H7C 109.5(0) 1_555 1_555 1_555 yes

loop_
_geom_bond_atom_site_label_1
_geom_bond_atom_site_label_2
_geom_bond_distance
_geom_bond_site_symmetry_1
_geom_bond_site_symmetry_2
_geom_bond_publ_flag
NI S1 2.160(1) 1_555 1_555 yes
NI S1 2.160(1) 1_555 *_555 yes
NI S2 2.166(1) 1_555 1_555 yes
NI S2 2.166(1) 1_555 *_555 yes
NI S4 2.160(4) 1_555 1_555 yes
NI S4 2.160(4) 1_555 *_555 yes
NI S5 2.166(4) 1_555 1_555 yes
NI S5 2.166(4) 1_555 *_555 yes
S1 NI 2.160(1) 1_555 1_555 yes
S1 NI 2.160(1) 1_555 *_555 yes
S1 C1 1.682(5) 1_555 1_555 yes
S1 C1 1.682(5) 1_555 *_555 yes
S2 NI 2.166(1) 1_555 1_555 yes
S2 NI 2.166(1) 1_555 *_555 yes
S2 C2 1.681(6) 1_555 1_555 yes
S2 C2 1.681(5) 1_555 *_555 yes
S3 C3 1.644(7) 1_555 1_555 yes
S4 NI 2.160(4) 1_555 1_555 yes
S4 NI 2.160(4) 1_555 *_555 yes
S4 C1 1.682(6) 1_555 *_555 yes
S4 C1 1.682(6) 1_555 1_555 yes
S5 NI 2.166(4) 1_555 1_555 yes
S5 NI 2.166(4) 1_555 *_555 yes
S5 C2 1.681(7) 1_555 *_555 yes
S5 C2 1.681(6) 1_555 1_555 yes
N1 C1 1.373(6) 1_555 1_555 yes
N1 C1 1.373(7) 1_555 *_555 yes
N1 C3 1.394(8) 1_555 1_555 yes
N1 C6 1.486(5) 1_555 1_555 yes
N2 C2 1.357(8) 1_555 1_555 yes
N2 C2 1.357(7) 1_555 *_555 yes
N2 C3 1.371(7) 1_555 1_555 yes
N2 C4 1.477(5) 1_555 1_555 yes
C1 S1 1.682(5) 1_555 1_555 yes
C1 S4 1.682(6) 1_555 *_555 yes
C1 N1 1.373(6) 1_555 1_555 yes
C1 C2 1.396(7) 1_555 1_555 yes
C1 C2 1.396(6) 1_555 *_555 yes
C1 S1 1.682(5) 1_555 *_555 yes
C1 S4 1.682(6) 1_555 1_555 yes
C1 N1 1.373(7) 1_555 *_555 yes
C1 C2 1.396(7) 1_555 *_555 yes
C1 C2 1.396(7) 1_555 1_555 yes
C2 S2 1.681(6) 1_555 1_555 yes
C2 S5 1.681(7) 1_555 *_555 yes
C2 N2 1.357(8) 1_555 1_555 yes
C2 C1 1.396(7) 1_555 1_555 yes
C2 C1 1.396(7) 1_555 *_555 yes
C2 S2 1.681(5) 1_555 *_555 yes
C2 S5 1.681(6) 1_555 1_555 yes
C2 N2 1.357(7) 1_555 *_555 yes
C2 C1 1.396(6) 1_555 *_555 yes
C2 C1 1.396(7) 1_555 1_555 yes
C3 S3 1.644(7) 1_555 1_555 yes
C3 N1 1.394(8) 1_555 1_555 yes
C3 N2 1.371(7) 1_555 1_555 yes
C4 N2 1.477(5) 1_555 1_555 yes
C4 H4B 0.950(0) 1_555 1_555 yes
C4 H4A 0.950(0) 1_555 1_555 yes
C4 H4C 0.950(0) 1_555 1_555 yes
C5 C6 1.500(0) 1_555 1_555 yes
C5 H5A 0.950(0) 1_555 1_555 yes
C5 H5B 0.950(0) 1_555 1_555 yes
C5 H5C 0.950(0) 1_555 1_555 yes
C6 N1 1.486(5) 1_555 1_555 yes
C6 C5 1.500(0) 1_555 1_555 yes
C6 C7 1.518(0) 1_555 1_555 yes
C6 H6 0.950(0) 1_555 1_555 yes
C7 C6 1.518(0) 1_555 1_555 yes
C7 H7A 0.950(0) 1_555 1_555 yes
C7 H7B 0.950(0) 1_555 1_555 yes
C7 H7C 0.950(0) 1_555 1_555 yes
H4B C4 0.950(0) 1_555 1_555 yes
H4A C4 0.950(0) 1_555 1_555 yes
H4C C4 0.950(0) 1_555 1_555 yes
H5A C5 0.950(0) 1_555 1_555 yes
H5B C5 0.950(0) 1_555 1_555 yes
H5C C5 0.950(0) 1_555 1_555 yes
H6 C6 0.950(0) 1_555 1_555 yes
H7A C7 0.950(0) 1_555 1_555 yes
H7B C7 0.950(0) 1_555 1_555 yes
H7C C7 0.950(0) 1_555 1_555 yes
